data_7021322
loop_
_publ_author_name
'Bejger, Christopher'
'Tian, Yong-Hui'
'Barker, Beau J.'
'Boland, Kevin S.'
'Scott, Brian L.'
'Batista, Enrique R.'
'Kozimor, Stosh A.'
'Sessler, Jonathan L.'

_publ_section_title
;
 Synthesis and characterization of a tetrathiafulvalene-salphen actinide
 complex.
;
_journal_issue 19
_journal_name_full 'Dalton transactions (Cambridge, England : 2003)'
_journal_page_first 6716
_journal_page_last 6719
_journal_paper_doi 10.1039/c3dt50698c
_journal_volume 42
_journal_year 2013
_chemical_formula_sum 'C31.5 H28 Cl N2 O5 S6 U'
_chemical_formula_weight 980.40
_chemical_name_systematic
;
?
;
_space_group_IT_number 2
_symmetry_cell_setting triclinic
_symmetry_space_group_name_Hall '-P 1'
_symmetry_space_group_name_H-M 'P -1'
_atom_sites_solution_hydrogens geom
_atom_sites_solution_primary direct
_atom_sites_solution_secondary difmap
_audit_creation_method SHELXL-97
_cell_angle_alpha 82.0100(1)
_cell_angle_beta 75.0980(1)
_cell_angle_gamma 68.0900(1)
_cell_formula_units_Z 2
_cell_length_a 9.7141(6)
_cell_length_b 12.0383(7)
_cell_length_c 16.5610(1)
_cell_measurement_temperature 120(1)
_cell_volume 1734.35(15)
_computing_cell_refinement 'SAINT+, v. 7.66a (Bruker AXS, 2009)'
_computing_data_collection 'APEX II, v. 7.0 (Bruker AXS, 2009)'
_computing_data_reduction 'SAINT+, v. 7.66a (Bruker AXS, 2009)'
_computing_molecular_graphics 'SHELXTL, v. 6.14, (Bruker AXS, 2000)'
_computing_publication_material 'SHELXTL, v. 6.14, (Bruker AXS, 2000)'
_computing_structure_refinement 'SHELXL-97 (Sheldrick, 1997)'
_computing_structure_solution 'SHELXS-97 (Sheldrick, 1990)'
_diffrn_ambient_temperature 120(1)
_diffrn_measured_fraction_theta_full 0.997
_diffrn_measured_fraction_theta_max 0.911
_diffrn_measurement_device_type 'Bruker D8 with APEXII CCD'
_diffrn_measurement_method '\w scans'
_diffrn_radiation_monochromator graphite
_diffrn_radiation_source 'fine-focus sealed tube'
_diffrn_radiation_type MoK\a
_diffrn_radiation_wavelength 0.71073
_diffrn_reflns_av_R_equivalents 0.0238
_diffrn_reflns_av_sigmaI/netI 0.0331
_diffrn_reflns_limit_h_max 12
_diffrn_reflns_limit_h_min -12
_diffrn_reflns_limit_k_max 15
_diffrn_reflns_limit_k_min -15
_diffrn_reflns_limit_l_max 21
_diffrn_reflns_limit_l_min -21
_diffrn_reflns_number 19573
_diffrn_reflns_theta_full 25.00
_diffrn_reflns_theta_max 28.36
_diffrn_reflns_theta_min 1.83
_diffrn_standards_decay_% 0
_diffrn_standards_interval_count 0
_diffrn_standards_interval_time 0
_diffrn_standards_number 0
_exptl_absorpt_coefficient_mu 5.161
_exptl_absorpt_correction_T_max 0.7471
_exptl_absorpt_correction_T_min 0.4251
_exptl_absorpt_correction_type multi-scan
_exptl_absorpt_process_details 'SADABS v. 1 (Sheldrick, 2008)'
_exptl_crystal_colour red
_exptl_crystal_density_diffrn 1.877
_exptl_crystal_density_method 'not measured'
_exptl_crystal_description block
_exptl_crystal_F_000 952
_exptl_crystal_size_max 0.20
_exptl_crystal_size_mid 0.16
_exptl_crystal_size_min 0.06
_refine_diff_density_max 1.049
_refine_diff_density_min -0.793
_refine_diff_density_rms 0.106
_refine_ls_extinction_method none
_refine_ls_goodness_of_fit_ref 1.022
_refine_ls_hydrogen_treatment mixed
_refine_ls_matrix_type full
_refine_ls_number_parameters 439
_refine_ls_number_reflns 7907
_refine_ls_number_restraints 0
_refine_ls_restrained_S_all 1.022
_refine_ls_R_factor_all 0.0286
_refine_ls_R_factor_gt 0.0244
_refine_ls_shift/su_max 0.002
_refine_ls_shift/su_mean 0.000
_refine_ls_structure_factor_coef Fsqd
_refine_ls_weighting_details 'calc w=1/[\s^2^(Fo^2^)+(0.0228P)^2^+2.2549P] where P=(Fo^2^+2Fc^2^)/3'
_refine_ls_weighting_scheme calc
_refine_ls_wR_factor_gt 0.0516
_refine_ls_wR_factor_ref 0.0529
_reflns_number_gt 7304
_reflns_number_total 7907
_reflns_threshold_expression >2sigma(I)
_cod_data_source_file c3dt50698c.txt
_cod_data_source_block apx1494
_cod_original_cell_volume 1734.35(18)
_cod_original_formula_sum 'C31.50 H28 Cl N2 O5 S6 U'
_cod_database_code 7021322

loop_
_symmetry_equiv_pos_as_xyz
'x, y, z'
'-x, -y, -z'

loop_
_atom_site_label
_atom_site_type_symbol
_atom_site_fract_x
_atom_site_fract_y
_atom_site_fract_z
_atom_site_U_iso_or_equiv
_atom_site_adp_type
_atom_site_occupancy
_atom_site_symmetry_multiplicity
_atom_site_calc_flag
_atom_site_refinement_flags
Cl1 Cl 0.9442(2) 0.6602(2) 0.01263(12) 0.0351(4) Uani 0.50 1 d P
U1 U 0.570972(13) -0.128410(10) 0.655925(7) 0.01260(4) Uani 1 1 d .
S1 S 0.52414(9) 0.26713(7) 0.96074(5) 0.01799(16) Uani 1 1 d .
S2 S 0.78390(9) 0.04984(7) 0.99177(5) 0.01609(16) Uani 1 1 d .
S3 S 0.59898(10) 0.41059(7) 1.08729(5) 0.01978(17) Uani 1 1 d .
S4 S 0.85146(9) 0.19173(7) 1.11897(5) 0.01873(17) Uani 1 1 d .
S5 S 0.64606(9) 0.55222(8) 1.20768(5) 0.02183(18) Uani 1 1 d .
S6 S 0.93949(9) 0.30771(8) 1.23588(5) 0.02087(17) Uani 1 1 d .
N1 N 0.4067(3) 0.0121(2) 0.77295(15) 0.0141(5) Uani 1 1 d .
N2 N 0.6467(3) -0.1781(2) 0.79552(16) 0.0139(5) Uani 1 1 d .
O1 O 0.6873(2) -0.0389(2) 0.62136(14) 0.0182(5) Uani 1 1 d .
O2 O 0.4527(2) -0.2154(2) 0.69407(13) 0.0178(5) Uani 1 1 d .
O3 O 0.3726(2) 0.0248(2) 0.61051(13) 0.0168(5) Uani 1 1 d .
O4 O 0.7775(2) -0.29562(19) 0.64882(13) 0.0179(5) Uani 1 1 d .
O5 O 0.6111(3) -0.1840(2) 0.51272(14) 0.0189(5) Uani 1 1 d .
C1 C 0.2248(4) 0.0489(3) 0.64473(19) 0.0159(6) Uani 1 1 d .
C2 C 0.1225(4) 0.0638(3) 0.5941(2) 0.0183(7) Uani 1 1 d .
H2 H 0.1576 0.0597 0.5364 0.022 Uiso 1 1 calc R
C3 C -0.0304(4) 0.0848(3) 0.6296(2) 0.0204(7) Uani 1 1 d .
H3 H -0.0965 0.0932 0.5954 0.024 Uiso 1 1 calc R
C4 C -0.0864(4) 0.0934(3) 0.7158(2) 0.0218(7) Uani 1 1 d .
H4 H -0.1883 0.1049 0.7393 0.026 Uiso 1 1 calc R
C5 C 0.0110(4) 0.0846(3) 0.7654(2) 0.0175(7) Uani 1 1 d .
H5 H -0.0269 0.0932 0.8226 0.021 Uiso 1 1 calc R
C6 C 0.1676(3) 0.0628(3) 0.73170(19) 0.0142(6) Uani 1 1 d .
C7 C 0.2606(4) 0.0609(3) 0.78808(19) 0.0153(6) Uani 1 1 d .
C8 C 0.8114(3) -0.3954(3) 0.6957(2) 0.0155(6) Uani 1 1 d .
C9 C 0.8954(4) -0.5066(3) 0.6588(2) 0.0193(7) Uani 1 1 d .
H9 H 0.9230 -0.5097 0.6008 0.023 Uiso 1 1 calc R
C10 C 0.9371(4) -0.6108(3) 0.7077(2) 0.0229(7) Uani 1 1 d .
H10 H 0.9935 -0.6831 0.6821 0.028 Uiso 1 1 calc R
C11 C 0.8964(4) -0.6098(3) 0.7948(2) 0.0242(8) Uani 1 1 d .
H11 H 0.9232 -0.6809 0.8271 0.029 Uiso 1 1 calc R
C12 C 0.8160(4) -0.5023(3) 0.8323(2) 0.0199(7) Uani 1 1 d .
H12 H 0.7907 -0.5010 0.8903 0.024 Uiso 1 1 calc R
C13 C 0.7711(4) -0.3935(3) 0.7843(2) 0.0160(6) Uani 1 1 d .
C14 C 0.7065(3) -0.2838(3) 0.82832(19) 0.0157(6) Uani 1 1 d .
C15 C 0.7058(5) -0.2992(3) 0.4806(3) 0.0409(11) Uani 1 1 d .
H15A H 0.8075 -0.3177 0.4872 0.061 Uiso 1 1 calc R
H15B H 0.7071 -0.2980 0.4223 0.061 Uiso 1 1 calc R
H15C H 0.6664 -0.3590 0.5107 0.061 Uiso 1 1 calc R
C16 C 0.4872(3) 0.0239(3) 0.82973(18) 0.0142(6) Uani 1 1 d .
C17 C 0.6132(3) -0.0775(3) 0.84241(18) 0.0140(6) Uani 1 1 d .
C18 C 0.4526(4) 0.1302(3) 0.86793(19) 0.0152(6) Uani 1 1 d .
H18 H 0.3691 0.1972 0.8599 0.018 Uiso 1 1 calc R
C19 C 0.7026(3) -0.0731(3) 0.89415(18) 0.0145(6) Uani 1 1 d .
H19 H 0.7847 -0.1405 0.9036 0.017 Uiso 1 1 calc R
C20 C 0.5451(4) 0.1342(3) 0.91825(18) 0.0140(6) Uani 1 1 d .
C21 C 0.6685(3) 0.0329(3) 0.93169(18) 0.0142(6) Uani 1 1 d .
C22 C 0.6691(4) 0.1986(3) 1.01648(19) 0.0165(6) Uani 1 1 d .
C23 C 0.6989(4) 0.2578(3) 1.06876(19) 0.0170(6) Uani 1 1 d .
C24 C 0.6929(4) 0.4152(3) 1.1636(2) 0.0173(7) Uani 1 1 d .
C25 C 0.8098(4) 0.3163(3) 1.17728(19) 0.0169(6) Uani 1 1 d .
C26 C 0.4457(4) 0.5863(4) 1.2585(2) 0.0322(9) Uani 1 1 d .
H26A H 0.3834 0.6478 1.2253 0.039 Uiso 1 1 calc R
H26B H 0.4199 0.5151 1.2619 0.039 Uiso 1 1 calc R
C27 C 0.4122(5) 0.6289(4) 1.3450(2) 0.0354(9) Uani 1 1 d .
H27A H 0.4676 0.5639 1.3792 0.042 Uiso 1 1 calc R
H27B H 0.3044 0.6481 1.3695 0.042 Uiso 1 1 calc R
C28 C 0.4531(5) 0.7367(4) 1.3481(3) 0.0376(10) Uani 1 1 d .
H28A H 0.5610 0.7169 1.3282 0.056 Uiso 1 1 calc R
H28B H 0.4237 0.7609 1.4048 0.056 Uiso 1 1 calc R
H28C H 0.4008 0.8012 1.3135 0.056 Uiso 1 1 calc R
C29 C 0.8904(4) 0.2167(3) 1.3279(2) 0.0256(8) Uani 1 1 d .
H29A H 0.8622 0.1554 1.3112 0.031 Uiso 1 1 calc R
H29B H 0.9793 0.1766 1.3515 0.031 Uiso 1 1 calc R
C30 C 0.7605(5) 0.2889(4) 1.3947(2) 0.0364(10) Uani 1 1 d .
H30A H 0.7345 0.2346 1.4398 0.044 Uiso 1 1 calc R
H30B H 0.6720 0.3296 1.3709 0.044 Uiso 1 1 calc R
C31 C 0.7977(6) 0.3816(4) 1.4305(3) 0.0497(13) Uani 1 1 d .
H31A H 0.8864 0.3423 1.4532 0.075 Uiso 1 1 calc R
H31B H 0.7132 0.4218 1.4739 0.075 Uiso 1 1 calc R
H31C H 0.8168 0.4390 1.3869 0.075 Uiso 1 1 calc R
C32 C 0.9375(8) 0.5147(7) 0.0457(5) 0.0274(16) Uani 0.50 1 d P
Cl2 Cl 0.9093(2) 0.5947(2) 0.01594(13) 0.0367(5) Uani 0.50 1 d P
H5A H 0.608(6) -0.131(5) 0.473(4) 0.080 Uiso 1 1 d .

loop_
_atom_site_aniso_label
_atom_site_aniso_U_11
_atom_site_aniso_U_22
_atom_site_aniso_U_33
_atom_site_aniso_U_23
_atom_site_aniso_U_13
_atom_site_aniso_U_12
Cl1 0.0334(11) 0.0344(11) 0.0315(10) 0.0120(8) -0.0074(8) -0.0099(9)
U1 0.01251(6) 0.01250(6) 0.01118(6) -0.00153(4) -0.00116(4) -0.00325(4)
S1 0.0215(4) 0.0126(4) 0.0188(4) -0.0038(3) -0.0078(3) -0.0017(3)
S2 0.0178(4) 0.0139(4) 0.0162(4) -0.0032(3) -0.0053(3) -0.0032(3)
S3 0.0223(4) 0.0150(4) 0.0219(4) -0.0057(3) -0.0084(3) -0.0025(3)
S4 0.0206(4) 0.0147(4) 0.0211(4) -0.0044(3) -0.0076(3) -0.0033(3)
S5 0.0184(4) 0.0194(4) 0.0276(5) -0.0121(3) -0.0013(3) -0.0051(3)
S6 0.0193(4) 0.0260(4) 0.0206(4) -0.0039(3) -0.0052(3) -0.0102(4)
N1 0.0160(13) 0.0129(13) 0.0114(12) -0.0004(10) -0.0021(10) -0.0035(11)
N2 0.0116(12) 0.0140(13) 0.0146(13) -0.0047(10) -0.0008(10) -0.0028(10)
O1 0.0168(11) 0.0188(12) 0.0188(12) -0.0026(9) -0.0021(9) -0.0066(9)
O2 0.0196(12) 0.0192(12) 0.0159(11) 0.0001(9) -0.0024(9) -0.0095(10)
O3 0.0146(11) 0.0203(12) 0.0134(11) -0.0004(9) -0.0020(9) -0.0044(9)
O4 0.0190(12) 0.0144(11) 0.0153(11) -0.0017(9) -0.0010(9) -0.0018(9)
O5 0.0235(12) 0.0174(12) 0.0133(11) -0.0027(9) -0.0022(9) -0.0050(10)
C1 0.0177(16) 0.0131(15) 0.0152(15) 0.0017(12) -0.0026(12) -0.0052(13)
C2 0.0190(16) 0.0164(16) 0.0175(16) 0.0024(12) -0.0056(13) -0.0041(13)
C3 0.0186(16) 0.0207(17) 0.0233(17) 0.0025(13) -0.0098(14) -0.0064(14)
C4 0.0131(16) 0.0202(17) 0.0284(18) 0.0035(14) -0.0039(13) -0.0040(13)
C5 0.0167(16) 0.0143(15) 0.0173(16) 0.0041(12) -0.0013(12) -0.0042(13)
C6 0.0156(15) 0.0075(14) 0.0167(15) 0.0015(11) -0.0037(12) -0.0018(12)
C7 0.0161(15) 0.0112(14) 0.0167(15) 0.0033(12) -0.0043(12) -0.0035(12)
C8 0.0121(15) 0.0151(15) 0.0209(16) -0.0023(12) -0.0043(12) -0.0056(12)
C9 0.0182(16) 0.0193(16) 0.0189(16) -0.0064(13) -0.0017(13) -0.0044(14)
C10 0.0200(17) 0.0164(16) 0.0283(19) -0.0072(14) -0.0033(14) -0.0012(14)
C11 0.0289(19) 0.0113(16) 0.0286(19) 0.0022(13) -0.0095(15) -0.0021(14)
C12 0.0240(18) 0.0161(16) 0.0188(16) 0.0003(13) -0.0083(14) -0.0044(14)
C13 0.0138(15) 0.0147(15) 0.0209(16) -0.0013(12) -0.0052(12) -0.0054(13)
C14 0.0128(15) 0.0158(15) 0.0172(16) -0.0007(12) -0.0041(12) -0.0033(12)
C15 0.061(3) 0.025(2) 0.029(2) -0.0108(16) -0.017(2) 0.002(2)
C16 0.0160(15) 0.0149(15) 0.0103(14) -0.0013(11) -0.0016(12) -0.0046(12)
C17 0.0157(15) 0.0150(15) 0.0092(14) -0.0011(11) 0.0003(11) -0.0048(12)
C18 0.0163(15) 0.0138(15) 0.0128(15) -0.0001(12) -0.0018(12) -0.0036(13)
C19 0.0149(15) 0.0130(15) 0.0142(15) -0.0001(12) -0.0036(12) -0.0033(12)
C20 0.0197(16) 0.0133(15) 0.0093(14) -0.0026(11) -0.0007(12) -0.0072(13)
C21 0.0147(15) 0.0153(15) 0.0109(14) -0.0013(11) -0.0025(12) -0.0032(12)
C22 0.0168(16) 0.0153(15) 0.0142(15) -0.0025(12) -0.0023(12) -0.0021(13)
C23 0.0161(16) 0.0151(15) 0.0163(16) -0.0003(12) -0.0025(12) -0.0025(13)
C24 0.0177(16) 0.0178(16) 0.0182(16) -0.0042(13) -0.0023(13) -0.0080(13)
C25 0.0181(16) 0.0206(16) 0.0134(15) -0.0038(12) 0.0007(12) -0.0103(14)
C26 0.0221(19) 0.036(2) 0.038(2) -0.0192(18) 0.0059(16) -0.0128(17)
C27 0.031(2) 0.036(2) 0.031(2) -0.0059(17) 0.0022(17) -0.0072(18)
C28 0.031(2) 0.043(2) 0.036(2) -0.0222(19) -0.0047(18) -0.0050(19)
C29 0.036(2) 0.0190(17) 0.0277(19) 0.0064(14) -0.0171(16) -0.0123(16)
C30 0.050(3) 0.046(3) 0.0219(19) -0.0037(17) -0.0003(18) -0.031(2)
C31 0.066(3) 0.061(3) 0.031(2) -0.022(2) 0.010(2) -0.040(3)
C32 0.024(4) 0.032(4) 0.025(4) 0.011(3) -0.004(3) -0.014(3)
Cl2 0.0342(11) 0.0396(13) 0.0309(11) -0.0034(10) -0.0050(9) -0.0078(10)

loop_
_atom_type_symbol
_atom_type_description
_atom_type_scat_dispersion_real
_atom_type_scat_dispersion_imag
_atom_type_scat_source
C C 0.0033 0.0016 'International Tables Vol C Tables 4.2.6.8 and 6.1.1.4'
H H 0.0000 0.0000 'International Tables Vol C Tables 4.2.6.8 and 6.1.1.4'
N N 0.0061 0.0033 'International Tables Vol C Tables 4.2.6.8 and 6.1.1.4'
O O 0.0106 0.0060 'International Tables Vol C Tables 4.2.6.8 and 6.1.1.4'
S S 0.1246 0.1234 'International Tables Vol C Tables 4.2.6.8 and 6.1.1.4'
U U -9.6767 9.6646 'International Tables Vol C Tables 4.2.6.8 and 6.1.1.4'
Cl Cl 0.1484 0.1585 'International Tables Vol C Tables 4.2.6.8 and 6.1.1.4'

loop_
_geom_angle_atom_site_label_1
_geom_angle_atom_site_label_2
_geom_angle_atom_site_label_3
_geom_angle
_geom_angle_site_symmetry_1
_geom_angle_site_symmetry_3
Cl2 Cl1 C32 24.5(3) . .
Cl2 Cl1 C32 50.8(2) . 2_765
C32 Cl1 C32 47.9(4) . 2_765
O2 U1 O1 177.90(10) . .
O2 U1 O4 89.88(9) . .
O1 U1 O4 90.89(9) . .
O2 U1 O3 90.69(9) . .
O1 U1 O3 89.34(9) . .
O4 U1 O3 157.67(8) . .
O2 U1 O5 90.79(9) . .
O1 U1 O5 91.28(9) . .
O4 U1 O5 78.93(8) . .
O3 U1 O5 78.75(8) . .
O2 U1 N2 86.71(9) . .
O1 U1 N2 91.72(9) . .
O4 U1 N2 69.98(8) . .
O3 U1 N2 132.33(8) . .
O5 U1 N2 148.80(8) . .
O2 U1 N1 87.22(9) . .
O1 U1 N1 90.82(9) . .
O4 U1 N1 133.06(8) . .
O3 U1 N1 69.26(8) . .
O5 U1 N1 147.90(8) . .
N2 U1 N1 63.08(8) . .
C20 S1 C22 95.16(15) . .
C21 S2 C22 95.16(15) . .
C24 S3 C23 95.44(15) . .
C23 S4 C25 95.71(15) . .
C24 S5 C26 102.28(16) . .
C25 S6 C29 102.77(16) . .
C7 N1 C16 119.7(3) . .
C7 N1 U1 125.6(2) . .
C16 N1 U1 114.31(18) . .
C14 N2 C17 118.2(3) . .
C14 N2 U1 126.8(2) . .
C17 N2 U1 114.95(18) . .
C1 O3 U1 125.28(18) . .
C8 O4 U1 133.59(19) . .
C15 O5 U1 124.9(2) . .
C15 O5 O3 107.1(2) . 2_656
U1 O5 O3 119.10(10) . 2_656
O3 C1 C2 120.2(3) . .
O3 C1 C6 121.0(3) . .
C2 C1 C6 118.8(3) . .
C3 C2 C1 120.5(3) . .
C2 C3 C4 120.9(3) . .
C5 C4 C3 119.1(3) . .
C4 C5 C6 121.7(3) . .
C1 C6 C5 118.9(3) . .
C1 C6 C7 123.1(3) . .
C5 C6 C7 118.0(3) . .
N1 C7 C6 124.6(3) . .
O4 C8 C9 120.4(3) . .
O4 C8 C13 121.1(3) . .
C9 C8 C13 118.4(3) . .
C10 C9 C8 120.7(3) . .
C9 C10 C11 121.3(3) . .
C12 C11 C10 119.1(3) . .
C11 C12 C13 121.3(3) . .
C12 C13 C8 119.2(3) . .
C12 C13 C14 117.3(3) . .
C8 C13 C14 122.8(3) . .
N2 C14 C13 125.1(3) . .
C18 C16 C17 120.4(3) . .
C18 C16 N1 123.6(3) . .
C17 C16 N1 115.9(3) . .
C19 C17 C16 120.1(3) . .
C19 C17 N2 123.5(3) . .
C16 C17 N2 116.2(3) . .
C20 C18 C16 118.9(3) . .
C21 C19 C17 119.4(3) . .
C18 C20 C21 120.5(3) . .
C18 C20 S1 122.8(2) . .
C21 C20 S1 116.5(2) . .
C18 C20 C19 92.77(19) . 2_657
C21 C20 C19 92.97(19) . 2_657
S1 C20 C19 88.74(12) . 2_657
C19 C21 C20 120.7(3) . .
C19 C21 S2 122.4(2) . .
C20 C21 S2 116.8(2) . .
C23 C22 S2 121.8(3) . .
C23 C22 S1 122.8(2) . .
S2 C22 S1 115.17(18) . .
C22 C23 S3 123.3(3) . .
C22 C23 S4 122.6(2) . .
S3 C23 S4 113.93(18) . .
C25 C24 S5 123.4(3) . .
C25 C24 S3 117.5(2) . .
S5 C24 S3 118.58(19) . .
C24 C25 S6 125.6(3) . .
C24 C25 S4 116.7(2) . .
S6 C25 S4 117.00(19) . .
C27 C26 S5 111.0(3) . .
C26 C27 C28 114.4(3) . .
C30 C29 S6 113.1(3) . .
C29 C30 C31 113.4(3) . .
Cl2 C32 C32 78.9(6) . 2_765
Cl2 C32 Cl2 112.4(6) . 2_765
C32 C32 Cl2 33.5(4) 2_765 2_765
Cl2 C32 Cl1 23.6(3) . .
C32 C32 Cl1 79.6(5) 2_765 .
Cl2 C32 Cl1 110.2(4) 2_765 .
Cl2 C32 Cl1 126.4(6) . 2_765
C32 C32 Cl1 52.5(5) 2_765 2_765
Cl2 C32 Cl1 24.87(15) 2_765 2_765
Cl1 C32 Cl1 132.1(4) . 2_765
Cl1 Cl2 C32 131.9(5) . .
Cl1 Cl2 C32 104.3(3) . 2_765
C32 Cl2 C32 67.6(6) . 2_765
Cl1 Cl2 Cl2 118.1(2) . 2_765
C32 Cl2 Cl2 44.4(4) . 2_765
C32 Cl2 Cl2 23.2(2) 2_765 2_765

loop_
_geom_bond_atom_site_label_1
_geom_bond_atom_site_label_2
_geom_bond_distance
_geom_bond_site_symmetry_2
Cl1 Cl2 0.958(3) .
Cl1 C32 1.782(8) .
Cl1 C32 2.208(9) 2_765
U1 O2 1.776(2) .
U1 O1 1.780(2) .
U1 O4 2.241(2) .
U1 O3 2.322(2) .
U1 O5 2.449(2) .
U1 N2 2.531(3) .
U1 N1 2.544(2) .
S1 C20 1.759(3) .
S1 C22 1.762(3) .
S2 C21 1.758(3) .
S2 C22 1.760(3) .
S3 C24 1.756(3) .
S3 C23 1.758(3) .
S4 C23 1.758(3) .
S4 C25 1.759(3) .
S5 C24 1.750(3) .
S5 C26 1.823(4) .
S6 C25 1.744(3) .
S6 C29 1.818(4) .
N1 C7 1.287(4) .
N1 C16 1.419(4) .
N2 C14 1.293(4) .
N2 C17 1.418(4) .
O3 C1 1.335(4) .
O4 C8 1.316(4) .
O5 C15 1.433(4) .
O5 O3 2.615(3) 2_656
C1 C2 1.406(4) .
C1 C6 1.413(4) .
C2 C3 1.389(4) .
C3 C4 1.394(5) .
C4 C5 1.371(5) .
C5 C6 1.414(4) .
C6 C7 1.450(4) .
C8 C9 1.410(4) .
C8 C13 1.419(4) .
C9 C10 1.378(5) .
C10 C11 1.395(5) .
C11 C12 1.375(4) .
C12 C13 1.413(4) .
C13 C14 1.443(4) .
C16 C18 1.395(4) .
C16 C17 1.407(4) .
C17 C19 1.386(4) .
C18 C20 1.390(4) .
C19 C21 1.387(4) .
C20 C21 1.395(4) .
C20 C19 3.581(4) 2_657
C22 C23 1.340(4) .
C24 C25 1.344(5) .
C26 C27 1.504(5) .
C27 C28 1.503(6) .
C29 C30 1.517(5) .
C30 C31 1.523(5) .
C32 Cl2 0.993(8) .
C32 C32 1.665(14) 2_765
C32 Cl2 1.766(8) 2_765
C32 Cl1 2.208(9) 2_765
Cl2 C32 1.767(8) 2_765
Cl2 Cl2 2.333(4) 2_765
